data_7007697
loop_
_publ_author_name
'Cadierno, Victorio'
'D\'iez, Josefina'
'Garc\'ia-Alvarez, Joaqu\'in'
'Gimeno, Jos\'e'
'Nebra, Noel'
'Rubio-Garc\'ia, Javier'

_publ_section_title
;
 Synthesis and reactivity studies of palladium(II) complexes containing
 the N-phosphorylated iminophosphorane-phosphine ligands
 Ph2PCH2P{=NP(=O)(OR)2}Ph2 (R=Et, Ph): application to the catalytic
 synthesis of 2,3-dimethylfuran.
;
_journal_issue 47
_journal_name_full 'Dalton transactions (Cambridge, England : 2003)'
_journal_page_first 5593
_journal_page_last 5604
_journal_paper_doi 10.1039/b609359k
_journal_year 2006
_chemical_compound_source synthesis
_chemical_formula_moiety 'C37 H32 Cl2 N O3 P3 Pd'
_chemical_formula_sum 'C37 H32 Cl2 N O3 P3 Pd'
_chemical_formula_weight 808.85
_chemical_name_systematic
;
?
;
_space_group_IT_number 19
_symmetry_cell_setting orthorhombic
_symmetry_space_group_name_Hall 'P 2ac 2ab'
_symmetry_space_group_name_H-M 'P 21 21 21'
_atom_sites_solution_hydrogens geom
_atom_sites_solution_primary direct
_atom_sites_solution_secondary difmap
_audit_creation_method SHELXL-97
_cell_angle_alpha 90.00
_cell_angle_beta 90.00
_cell_angle_gamma 90.00
_cell_formula_units_Z 4
_cell_length_a 10.6582(2)
_cell_length_b 15.0716(4)
_cell_length_c 21.1627(4)
_cell_measurement_reflns_used 5148
_cell_measurement_temperature 100(2)
_cell_measurement_theta_max 70.243
_cell_measurement_theta_min 3.597
_cell_volume 3399.49(13)
_computing_cell_refinement 'Bruker SMART'
_computing_data_collection 'Bruker SMART'
_computing_data_reduction 'Bruker SAINT'
_computing_molecular_graphics 'PLATON (Spek, 2005)'
_computing_publication_material 'SHELXL-97 (Sheldrick, 1997)'
_computing_structure_refinement 'SHELXL-97 (Sheldrick, 1997)'
_computing_structure_solution 'DIRDIF-99 (Beurskens, 1999)'
_diffrn_ambient_temperature 100(2)
_diffrn_measured_fraction_theta_full 0.950
_diffrn_measured_fraction_theta_max 0.950
_diffrn_measurement_device_type 'CCD area detector'
_diffrn_measurement_method '\f and \w scan'
_diffrn_radiation_monochromator graphite
_diffrn_radiation_source 'fine-focus sealed tube'
_diffrn_radiation_type CuK\a
_diffrn_radiation_wavelength 1.5418
_diffrn_reflns_av_R_equivalents 0.0497
_diffrn_reflns_av_sigmaI/netI 0.0549
_diffrn_reflns_limit_h_max 12
_diffrn_reflns_limit_h_min -10
_diffrn_reflns_limit_k_max 16
_diffrn_reflns_limit_k_min -16
_diffrn_reflns_limit_l_max 22
_diffrn_reflns_limit_l_min -25
_diffrn_reflns_number 14111
_diffrn_reflns_theta_full 70.37
_diffrn_reflns_theta_max 70.37
_diffrn_reflns_theta_min 3.60
_exptl_absorpt_coefficient_mu 7.501
_exptl_absorpt_correction_T_max 1
_exptl_absorpt_correction_T_min 0.492462
_exptl_absorpt_correction_type empirical
_exptl_absorpt_process_details 'SADABS (Sheldrick,G.M.,1997-2001)'
_exptl_crystal_colour Yellow
_exptl_crystal_density_diffrn 1.580
_exptl_crystal_density_method 'not measured'
_exptl_crystal_description Prism
_exptl_crystal_F_000 1640
_exptl_crystal_size_max 0.30
_exptl_crystal_size_mid 0.06
_exptl_crystal_size_min 0.06
_refine_diff_density_max 1.186
_refine_diff_density_min -0.616
_refine_diff_density_rms 0.094
_refine_ls_abs_structure_details 'Flack H D (1983), Acta Cryst. A39, 876-881'
_refine_ls_abs_structure_Flack -0.022(8)
_refine_ls_extinction_method none
_refine_ls_goodness_of_fit_ref 0.996
_refine_ls_hydrogen_treatment constr
_refine_ls_matrix_type full
_refine_ls_number_parameters 424
_refine_ls_number_reflns 5932
_refine_ls_number_restraints 0
_refine_ls_restrained_S_all 0.996
_refine_ls_R_factor_all 0.0419
_refine_ls_R_factor_gt 0.0375
_refine_ls_shift/su_max 0.001
_refine_ls_shift/su_mean 0.000
_refine_ls_structure_factor_coef Fsqd
_refine_ls_weighting_details 'calc w=1/[\s^2^(Fo^2^)+(0.0572P)^2^+0.0000P] where P=(Fo^2^+2Fc^2^)/3'
_refine_ls_weighting_scheme calc
_refine_ls_wR_factor_gt 0.0914
_refine_ls_wR_factor_ref 0.0936
_reflns_number_gt 5438
_reflns_number_total 5932
_reflns_threshold_expression >2sigma(I)
_cod_data_source_file b609359k.txt
_cod_data_source_block 4
_cod_depositor_comments
;
The following automatic conversions were performed:
'_symmetry_cell_setting' value 'Orthorhombic' changed to 'orthorhombic'
according to '/home/saulius/struct/CIF-dictionaries/cif_core.dic'
dictionary named 'cif_core.dic' version 2.4.1 from
2010-06-29.

'_exptl_absorpt_correction_type' value 'Empirical' changed to
'empirical' according to
'/home/saulius/struct/CIF-dictionaries/cif_core.dic' dictionary named
'cif_core.dic' version 2.4.1 from 2010-06-29.

Automatic conversion script
Id: cif_fix_enum 1527 2010-12-29 10:47:43Z saulius 
;
_cod_database_code 7007697

loop_
_symmetry_equiv_pos_as_xyz
'x, y, z'
'-x+1/2, -y, z+1/2'
'-x, y+1/2, -z+1/2'
'x+1/2, -y+1/2, -z'

loop_
_atom_site_label
_atom_site_type_symbol
_atom_site_fract_x
_atom_site_fract_y
_atom_site_fract_z
_atom_site_U_iso_or_equiv
_atom_site_adp_type
_atom_site_occupancy
_atom_site_symmetry_multiplicity
_atom_site_calc_flag
_atom_site_refinement_flags
_atom_site_disorder_assembly
_atom_site_disorder_group
Pd1 Pd 0.69683(3) 0.23057(2) 0.800637(15) 0.01793(9) Uani 1 1 d . . .
Cl1 Cl 0.79776(12) 0.25417(8) 0.89465(5) 0.0270(2) Uani 1 1 d . . .
Cl2 Cl 0.74846(12) 0.37405(8) 0.76290(5) 0.0271(3) Uani 1 1 d . . .
N1 N 0.5992(4) 0.2019(3) 0.71516(16) 0.0188(8) Uani 1 1 d . . .
O2 O 0.5048(3) 0.3368(2) 0.65410(16) 0.0268(8) Uani 1 1 d . . .
O3 O 0.4317(3) 0.3137(2) 0.75682(16) 0.0253(8) Uani 1 1 d . . .
O1 O 0.3684(4) 0.1988(2) 0.67212(17) 0.0290(8) Uani 1 1 d . . .
P2 P 0.62563(10) 0.09857(8) 0.69843(6) 0.0174(2) Uani 1 1 d . . .
P1 P 0.65757(11) 0.09222(8) 0.83330(5) 0.0175(2) Uani 1 1 d . . .
P3 P 0.46928(10) 0.25473(8) 0.69802(6) 0.0216(2) Uani 1 1 d . . .
C1 C 0.5749(5) 0.0374(3) 0.7672(2) 0.0206(10) Uani 1 1 d . . .
H1A H 0.5991 -0.0258 0.7639 0.025 Uiso 1 1 calc R . .
H1B H 0.4828 0.0415 0.7725 0.025 Uiso 1 1 calc R . .
C2 C 0.5653(5) 0.3247(4) 0.5954(2) 0.0265(11) Uani 1 1 d . . .
C3 C 0.6932(6) 0.3326(4) 0.5931(2) 0.0315(11) Uani 1 1 d . . .
H3 H 0.7409 0.3402 0.6306 0.038 Uiso 1 1 calc R . .
C4 C 0.7520(6) 0.3289(4) 0.5338(3) 0.0338(12) Uani 1 1 d . . .
H4 H 0.8407 0.3342 0.5312 0.041 Uiso 1 1 calc R . .
C5 C 0.6839(6) 0.3180(4) 0.4800(2) 0.0340(12) Uani 1 1 d . . .
H5 H 0.7248 0.3170 0.4401 0.041 Uiso 1 1 calc R . .
C6 C 0.5544(6) 0.3083(4) 0.4836(2) 0.0356(13) Uani 1 1 d . . .
H6 H 0.5070 0.3000 0.4460 0.043 Uiso 1 1 calc R . .
C7 C 0.4941(5) 0.3106(4) 0.5414(2) 0.0307(12) Uani 1 1 d . . .
H7 H 0.4058 0.3028 0.5441 0.037 Uiso 1 1 calc R . .
C8 C 0.3549(5) 0.2855(3) 0.8067(2) 0.0269(11) Uani 1 1 d . . .
C9 C 0.4049(6) 0.2868(4) 0.8666(3) 0.0372(14) Uani 1 1 d . . .
H9 H 0.4917 0.2986 0.8724 0.045 Uiso 1 1 calc R . .
C10 C 0.3296(7) 0.2711(5) 0.9183(3) 0.0493(17) Uani 1 1 d . . .
H10 H 0.3636 0.2748 0.9597 0.059 Uiso 1 1 calc R . .
C11 C 0.2045(8) 0.2499(4) 0.9099(3) 0.058(2) Uani 1 1 d . . .
H11 H 0.1524 0.2381 0.9453 0.070 Uiso 1 1 calc R . .
C12 C 0.1557(7) 0.2459(5) 0.8491(4) 0.061(2) Uani 1 1 d . . .
H12 H 0.0700 0.2306 0.8432 0.073 Uiso 1 1 calc R . .
C13 C 0.2306(5) 0.2642(4) 0.7966(3) 0.0399(13) Uani 1 1 d . . .
H13 H 0.1970 0.2620 0.7551 0.048 Uiso 1 1 calc R . .
C14 C 0.5547(5) 0.0541(3) 0.6288(2) 0.0222(10) Uani 1 1 d . . .
C15 C 0.6108(5) 0.0696(4) 0.5706(2) 0.0293(12) Uani 1 1 d . . .
H15 H 0.6823 0.1070 0.5681 0.035 Uiso 1 1 calc R . .
C16 C 0.5641(6) 0.0313(4) 0.5168(2) 0.0343(13) Uani 1 1 d . . .
H16 H 0.6019 0.0438 0.4772 0.041 Uiso 1 1 calc R . .
C17 C 0.4631(5) -0.0249(4) 0.5198(3) 0.0326(13) Uani 1 1 d . . .
H17 H 0.4325 -0.0525 0.4825 0.039 Uiso 1 1 calc R . .
C18 C 0.4059(5) -0.0415(4) 0.5773(3) 0.0323(12) Uani 1 1 d . . .
H18 H 0.3358 -0.0803 0.5795 0.039 Uiso 1 1 calc R . .
C19 C 0.4512(5) -0.0012(4) 0.6318(2) 0.0278(11) Uani 1 1 d . . .
H19 H 0.4110 -0.0116 0.6712 0.033 Uiso 1 1 calc R . .
C20 C 0.7911(5) 0.0825(3) 0.68937(18) 0.0200(9) Uani 1 1 d . . .
C21 C 0.8370(5) -0.0043(3) 0.6842(2) 0.0220(10) Uani 1 1 d . . .
H21 H 0.7801 -0.0529 0.6835 0.026 Uiso 1 1 calc R . .
C22 C 0.9648(5) -0.0197(4) 0.6801(2) 0.0280(12) Uani 1 1 d . . .
H22 H 0.9955 -0.0788 0.6776 0.034 Uiso 1 1 calc R . .
C23 C 1.0477(5) 0.0507(4) 0.6795(2) 0.0320(13) Uani 1 1 d . . .
H23 H 1.1353 0.0399 0.6766 0.038 Uiso 1 1 calc R . .
C24 C 1.0037(5) 0.1367(4) 0.6832(2) 0.0276(11) Uani 1 1 d . . .
H24 H 1.0611 0.1849 0.6824 0.033 Uiso 1 1 calc R . .
C25 C 0.8754(5) 0.1532(3) 0.6882(2) 0.0208(10) Uani 1 1 d . . .
H25 H 0.8454 0.2125 0.6909 0.025 Uiso 1 1 calc R . .
C26 C 0.7937(5) 0.0217(3) 0.84495(19) 0.0208(9) Uani 1 1 d . . .
C27 C 0.9165(5) 0.0523(4) 0.8376(2) 0.0228(10) Uani 1 1 d . . .
H27 H 0.9323 0.1136 0.8308 0.027 Uiso 1 1 calc R . .
C28 C 1.0154(5) -0.0079(4) 0.8405(2) 0.0326(13) Uani 1 1 d . . .
H28 H 1.0992 0.0122 0.8353 0.039 Uiso 1 1 calc R . .
C29 C 0.9914(5) -0.0972(4) 0.8509(2) 0.0326(13) Uani 1 1 d . . .
H29 H 1.0591 -0.1382 0.8520 0.039 Uiso 1 1 calc R . .
C30 C 0.8708(6) -0.1272(4) 0.8596(2) 0.0317(12) Uani 1 1 d . . .
H30 H 0.8557 -0.1884 0.8673 0.038 Uiso 1 1 calc R . .
C31 C 0.7714(5) -0.0680(3) 0.8570(2) 0.0234(11) Uani 1 1 d . . .
H31 H 0.6881 -0.0885 0.8635 0.028 Uiso 1 1 calc R . .
C32 C 0.5640(5) 0.0743(3) 0.9033(2) 0.0211(10) Uani 1 1 d . . .
C33 C 0.6233(6) 0.0793(4) 0.9612(2) 0.0367(14) Uani 1 1 d . . .
H33 H 0.7105 0.0920 0.9630 0.044 Uiso 1 1 calc R . .
C34 C 0.5578(7) 0.0660(5) 1.0165(3) 0.0429(16) Uani 1 1 d . . .
H34 H 0.6002 0.0680 1.0560 0.051 Uiso 1 1 calc R . .
C35 C 0.4302(6) 0.0498(4) 1.0144(3) 0.0357(13) Uani 1 1 d . . .
H35 H 0.3841 0.0415 1.0524 0.043 Uiso 1 1 calc R . .
C36 C 0.3703(6) 0.0459(4) 0.9565(3) 0.0376(14) Uani 1 1 d . . .
H36 H 0.2826 0.0349 0.9549 0.045 Uiso 1 1 calc R . .
C37 C 0.4358(5) 0.0576(4) 0.9010(3) 0.0312(12) Uani 1 1 d . . .
H37 H 0.3937 0.0542 0.8615 0.037 Uiso 1 1 calc R . .

loop_
_atom_site_aniso_label
_atom_site_aniso_U_11
_atom_site_aniso_U_22
_atom_site_aniso_U_33
_atom_site_aniso_U_23
_atom_site_aniso_U_13
_atom_site_aniso_U_12
Pd1 0.02013(15) 0.01556(17) 0.01812(14) -0.00245(13) 0.00249(13) -0.00254(12)
Cl1 0.0296(6) 0.0274(7) 0.0241(5) -0.0076(4) -0.0035(5) -0.0027(5)
Cl2 0.0375(6) 0.0182(7) 0.0256(6) -0.0029(4) 0.0074(5) -0.0098(5)
N1 0.023(2) 0.020(2) 0.0138(17) 0.0004(14) -0.0014(14) -0.0006(14)
O2 0.029(2) 0.028(2) 0.0233(17) 0.0041(14) 0.0013(14) 0.0072(14)
O3 0.0260(19) 0.022(2) 0.0279(18) -0.0013(14) 0.0046(14) 0.0007(14)
O1 0.029(2) 0.024(2) 0.0344(18) -0.0074(15) -0.0023(15) 0.0032(14)
P2 0.0210(6) 0.0152(6) 0.0161(5) -0.0002(5) 0.0009(5) -0.0012(4)
P1 0.0197(6) 0.0162(7) 0.0165(5) -0.0011(4) 0.0010(4) -0.0013(4)
P3 0.0215(6) 0.0178(7) 0.0255(5) -0.0013(5) 0.0016(5) 0.0031(4)
C1 0.024(3) 0.016(3) 0.021(2) 0.0019(19) 0.0016(19) -0.0041(18)
C2 0.031(3) 0.027(3) 0.021(2) 0.006(2) 0.000(2) 0.002(2)
C3 0.028(3) 0.037(3) 0.029(3) 0.001(2) -0.005(2) 0.008(2)
C4 0.036(3) 0.034(4) 0.032(3) 0.003(2) 0.006(2) 0.001(2)
C5 0.047(4) 0.031(3) 0.025(2) 0.002(2) 0.007(2) -0.003(3)
C6 0.051(4) 0.036(3) 0.020(2) 0.001(2) -0.007(2) 0.001(3)
C7 0.034(3) 0.028(3) 0.030(3) 0.004(2) -0.001(2) 0.003(2)
C8 0.029(2) 0.023(3) 0.029(2) -0.001(2) 0.006(2) 0.0014(18)
C9 0.042(3) 0.038(4) 0.031(3) -0.002(2) 0.003(2) 0.011(3)
C10 0.081(6) 0.038(4) 0.029(3) 0.000(3) 0.014(3) 0.011(4)
C11 0.094(6) 0.022(4) 0.058(4) -0.002(3) 0.054(4) -0.003(3)
C12 0.045(4) 0.049(5) 0.088(5) -0.023(4) 0.030(4) -0.026(3)
C13 0.034(3) 0.036(3) 0.049(3) -0.013(3) 0.012(2) -0.008(2)
C14 0.024(3) 0.016(3) 0.026(3) 0.0008(19) -0.001(2) 0.0027(18)
C15 0.029(3) 0.035(3) 0.024(2) 0.004(2) -0.002(2) -0.006(2)
C16 0.036(3) 0.046(4) 0.021(2) 0.003(2) 0.000(2) 0.001(3)
C17 0.035(3) 0.036(4) 0.026(3) -0.007(2) -0.012(2) 0.006(2)
C18 0.027(3) 0.032(3) 0.038(3) -0.003(2) -0.009(2) -0.009(2)
C19 0.029(3) 0.027(3) 0.027(3) 0.001(2) -0.001(2) -0.003(2)
C20 0.023(2) 0.026(3) 0.0112(19) 0.0018(16) -0.0022(17) -0.0002(18)
C21 0.027(3) 0.022(3) 0.018(2) -0.0015(17) -0.0023(17) 0.0041(17)
C22 0.034(3) 0.029(3) 0.021(2) -0.003(2) -0.004(2) 0.013(2)
C23 0.026(3) 0.050(4) 0.019(2) 0.003(2) 0.0044(19) 0.015(2)
C24 0.025(3) 0.036(3) 0.022(2) 0.003(2) 0.0007(18) -0.001(2)
C25 0.026(3) 0.019(3) 0.018(2) 0.0039(17) 0.0037(17) 0.0013(17)
C26 0.026(3) 0.022(3) 0.0141(19) -0.0025(17) -0.0006(19) 0.0033(19)
C27 0.025(3) 0.027(3) 0.017(2) 0.0017(19) -0.0030(19) -0.0025(19)
C28 0.024(3) 0.054(4) 0.020(2) 0.000(2) 0.003(2) 0.003(2)
C29 0.032(3) 0.041(4) 0.025(2) -0.002(2) -0.004(2) 0.015(2)
C30 0.042(3) 0.026(3) 0.027(3) -0.002(2) -0.003(2) 0.008(2)
C31 0.024(3) 0.020(3) 0.026(2) 0.0020(19) -0.0020(19) 0.0003(17)
C32 0.028(3) 0.011(3) 0.024(2) -0.0025(18) 0.0056(19) 0.0012(17)
C33 0.041(3) 0.048(4) 0.021(2) 0.001(2) 0.004(2) -0.014(3)
C34 0.056(4) 0.051(4) 0.021(3) -0.001(3) 0.004(3) -0.013(3)
C35 0.050(4) 0.029(3) 0.028(3) 0.000(2) 0.017(3) 0.002(2)
C36 0.031(3) 0.039(4) 0.043(3) 0.008(3) 0.011(3) 0.004(2)
C37 0.031(3) 0.034(3) 0.028(3) 0.005(2) 0.003(2) 0.008(2)

loop_
_atom_type_symbol
_atom_type_description
_atom_type_scat_dispersion_real
_atom_type_scat_dispersion_imag
_atom_type_scat_source
C C 0.0181 0.0091 'International Tables Vol C Tables 4.2.6.8 and 6.1.1.4'
H H 0.0000 0.0000 'International Tables Vol C Tables 4.2.6.8 and 6.1.1.4'
N N 0.0311 0.0180 'International Tables Vol C Tables 4.2.6.8 and 6.1.1.4'
O O 0.0492 0.0322 'International Tables Vol C Tables 4.2.6.8 and 6.1.1.4'
P P 0.2955 0.4335 'International Tables Vol C Tables 4.2.6.8 and 6.1.1.4'
Cl Cl 0.3639 0.7018 'International Tables Vol C Tables 4.2.6.8 and 6.1.1.4'
Pd Pd 0.1215 3.9337 'International Tables Vol C Tables 4.2.6.8 and 6.1.1.4'

loop_
_geom_angle_atom_site_label_1
_geom_angle_atom_site_label_2
_geom_angle_atom_site_label_3
_geom_angle
_geom_angle_site_symmetry_1
_geom_angle_site_symmetry_3
_geom_angle_publ_flag
N1 Pd1 P1 88.95(11) . . ?
N1 Pd1 Cl1 176.85(11) . . ?
P1 Pd1 Cl1 87.95(4) . . ?
N1 Pd1 Cl2 90.72(11) . . ?
P1 Pd1 Cl2 176.75(5) . . ?
Cl1 Pd1 Cl2 92.41(4) . . ?
P2 N1 P3 124.5(2) . . ?
P2 N1 Pd1 107.2(2) . . ?
P3 N1 Pd1 120.1(2) . . ?
C2 O2 P3 121.5(3) . . ?
C8 O3 P3 124.8(3) . . ?
N1 P2 C14 117.8(2) . . ?
N1 P2 C20 109.0(2) . . ?
C14 P2 C20 106.1(2) . . ?
N1 P2 C1 105.2(2) . . ?
C14 P2 C1 110.3(2) . . ?
C20 P2 C1 108.2(2) . . ?
C32 P1 C26 104.0(2) . . ?
C32 P1 C1 106.9(2) . . ?
C26 P1 C1 102.8(2) . . ?
C32 P1 Pd1 119.73(16) . . ?
C26 P1 Pd1 116.03(17) . . ?
C1 P1 Pd1 105.76(16) . . ?
O1 P3 O3 115.4(2) . . ?
O1 P3 O2 113.7(2) . . ?
O3 P3 O2 94.77(19) . . ?
O1 P3 N1 114.9(2) . . ?
O3 P3 N1 108.27(19) . . ?
O2 P3 N1 107.8(2) . . ?
P2 C1 P1 103.9(2) . . ?
C3 C2 C7 121.9(5) . . ?
C3 C2 O2 118.3(5) . . ?
C7 C2 O2 119.7(5) . . ?
C2 C3 C4 118.2(5) . . ?
C5 C4 C3 121.0(6) . . ?
C4 C5 C6 119.7(5) . . ?
C7 C6 C5 120.5(5) . . ?
C6 C7 C2 118.6(5) . . ?
C9 C8 C13 121.2(5) . . ?
C9 C8 O3 117.7(5) . . ?
C13 C8 O3 120.9(5) . . ?
C8 C9 C10 120.3(6) . . ?
C9 C10 C11 119.9(6) . . ?
C10 C11 C12 119.4(5) . . ?
C11 C12 C13 120.9(6) . . ?
C8 C13 C12 118.2(6) . . ?
C19 C14 C15 118.9(5) . . ?
C19 C14 P2 121.7(4) . . ?
C15 C14 P2 119.1(4) . . ?
C16 C15 C14 120.7(5) . . ?
C15 C16 C17 120.5(5) . . ?
C16 C17 C18 119.9(5) . . ?
C17 C18 C19 119.8(5) . . ?
C14 C19 C18 120.2(5) . . ?
C25 C20 C21 119.2(5) . . ?
C25 C20 P2 122.2(4) . . ?
C21 C20 P2 118.6(4) . . ?
C22 C21 C20 120.3(5) . . ?
C23 C22 C21 120.1(5) . . ?
C24 C23 C22 120.2(5) . . ?
C23 C24 C25 120.3(5) . . ?
C20 C25 C24 119.8(5) . . ?
C31 C26 C27 120.0(5) . . ?
C31 C26 P1 117.1(4) . . ?
C27 C26 P1 122.7(4) . . ?
C28 C27 C26 119.3(5) . . ?
C29 C28 C27 120.0(5) . . ?
C30 C29 C28 120.8(5) . . ?
C29 C30 C31 119.8(6) . . ?
C30 C31 C26 120.0(5) . . ?
C33 C32 C37 119.3(5) . . ?
C33 C32 P1 117.9(4) . . ?
C37 C32 P1 122.8(4) . . ?
C34 C33 C32 121.0(6) . . ?
C33 C34 C35 119.7(6) . . ?
C34 C35 C36 119.4(5) . . ?
C37 C36 C35 121.1(6) . . ?
C36 C37 C32 119.5(5) . . ?

loop_
_geom_bond_atom_site_label_1
_geom_bond_atom_site_label_2
_geom_bond_distance
_geom_bond_site_symmetry_2
_geom_bond_publ_flag
Pd1 N1 2.131(4) . ?
Pd1 P1 2.2362(13) . ?
Pd1 Cl1 2.2895(11) . ?
Pd1 Cl2 2.3700(12) . ?
N1 P2 1.621(4) . ?
N1 P3 1.638(4) . ?
O2 C2 1.412(6) . ?
O2 P3 1.593(4) . ?
O3 C8 1.402(6) . ?
O3 P3 1.581(4) . ?
O1 P3 1.473(4) . ?
P2 C14 1.786(5) . ?
P2 C20 1.790(5) . ?
P2 C1 1.805(5) . ?
P1 C32 1.805(5) . ?
P1 C26 1.815(5) . ?
P1 C1 1.848(5) . ?
C2 C3 1.370(8) . ?
C2 C7 1.388(8) . ?
C3 C4 1.403(8) . ?
C4 C5 1.361(8) . ?
C5 C6 1.391(9) . ?
C6 C7 1.382(8) . ?
C8 C9 1.374(8) . ?
C8 C13 1.380(7) . ?
C9 C10 1.377(8) . ?
C10 C11 1.382(11) . ?
C11 C12 1.389(11) . ?
C12 C13 1.396(9) . ?
C14 C19 1.384(7) . ?
C14 C15 1.389(7) . ?
C15 C16 1.369(8) . ?
C16 C17 1.371(8) . ?
C17 C18 1.383(8) . ?
C18 C19 1.390(7) . ?
C20 C25 1.394(7) . ?
C20 C21 1.401(7) . ?
C21 C22 1.384(7) . ?
C22 C23 1.381(9) . ?
C23 C24 1.381(8) . ?
C24 C25 1.394(7) . ?
C26 C31 1.396(7) . ?
C26 C27 1.397(7) . ?
C27 C28 1.392(8) . ?
C28 C29 1.389(9) . ?
C29 C30 1.374(9) . ?
C30 C31 1.387(7) . ?
C32 C33 1.382(8) . ?
C32 C37 1.390(8) . ?
C33 C34 1.377(8) . ?
C34 C35 1.383(9) . ?
C35 C36 1.383(9) . ?
C36 C37 1.377(8) . ?

loop_
_geom_torsion_atom_site_label_1
_geom_torsion_atom_site_label_2
_geom_torsion_atom_site_label_3
_geom_torsion_atom_site_label_4
_geom_torsion
_geom_torsion_site_symmetry_1
_geom_torsion_site_symmetry_2
_geom_torsion_site_symmetry_3
_geom_torsion_site_symmetry_4
_geom_torsion_publ_flag
P1 Pd1 N1 P2 -34.22(18) . . . . ?
Cl1 Pd1 N1 P2 -44(2) . . . . ?
Cl2 Pd1 N1 P2 142.55(18) . . . . ?
P1 Pd1 N1 P3 115.6(2) . . . . ?
Cl1 Pd1 N1 P3 105(2) . . . . ?
Cl2 Pd1 N1 P3 -67.7(2) . . . . ?
P3 N1 P2 C14 31.5(4) . . . . ?
Pd1 N1 P2 C14 179.6(2) . . . . ?
P3 N1 P2 C20 152.4(3) . . . . ?
Pd1 N1 P2 C20 -59.5(2) . . . . ?
P3 N1 P2 C1 -91.8(3) . . . . ?
Pd1 N1 P2 C1 56.3(2) . . . . ?
N1 Pd1 P1 C32 -117.8(2) . . . . ?
Cl1 Pd1 P1 C32 61.6(2) . . . . ?
Cl2 Pd1 P1 C32 158.0(8) . . . . ?
N1 Pd1 P1 C26 116.05(19) . . . . ?
Cl1 Pd1 P1 C26 -64.50(16) . . . . ?
Cl2 Pd1 P1 C26 31.8(9) . . . . ?
N1 Pd1 P1 C1 2.8(2) . . . . ?
Cl1 Pd1 P1 C1 -177.72(17) . . . . ?
Cl2 Pd1 P1 C1 -81.4(8) . . . . ?
C8 O3 P3 O1 40.4(4) . . . . ?
C8 O3 P3 O2 159.5(4) . . . . ?
C8 O3 P3 N1 -90.0(4) . . . . ?
C2 O2 P3 O1 -69.2(4) . . . . ?
C2 O2 P3 O3 170.4(4) . . . . ?
C2 O2 P3 N1 59.4(4) . . . . ?
P2 N1 P3 O1 6.9(3) . . . . ?
Pd1 N1 P3 O1 -137.4(2) . . . . ?
P2 N1 P3 O3 137.6(3) . . . . ?
Pd1 N1 P3 O3 -6.7(3) . . . . ?
P2 N1 P3 O2 -121.0(3) . . . . ?
Pd1 N1 P3 O2 94.7(2) . . . . ?
N1 P2 C1 P1 -52.2(3) . . . . ?
C14 P2 C1 P1 179.8(2) . . . . ?
C20 P2 C1 P1 64.1(3) . . . . ?
C32 P1 C1 P2 153.7(2) . . . . ?
C26 P1 C1 P2 -97.0(3) . . . . ?
Pd1 P1 C1 P2 25.1(3) . . . . ?
P3 O2 C2 C3 -95.9(6) . . . . ?
P3 O2 C2 C7 87.9(5) . . . . ?
C7 C2 C3 C4 2.1(9) . . . . ?
O2 C2 C3 C4 -174.1(5) . . . . ?
C2 C3 C4 C5 0.0(9) . . . . ?
C3 C4 C5 C6 -1.4(9) . . . . ?
C4 C5 C6 C7 0.7(9) . . . . ?
C5 C6 C7 C2 1.3(9) . . . . ?
C3 C2 C7 C6 -2.8(9) . . . . ?
O2 C2 C7 C6 173.3(5) . . . . ?
P3 O3 C8 C9 120.6(5) . . . . ?
P3 O3 C8 C13 -64.5(6) . . . . ?
C13 C8 C9 C10 -3.3(9) . . . . ?
O3 C8 C9 C10 171.5(5) . . . . ?
C8 C9 C10 C11 3.0(10) . . . . ?
C9 C10 C11 C12 -0.9(10) . . . . ?
C10 C11 C12 C13 -0.9(11) . . . . ?
C9 C8 C13 C12 1.5(9) . . . . ?
O3 C8 C13 C12 -173.1(5) . . . . ?
C11 C12 C13 C8 0.5(10) . . . . ?
N1 P2 C14 C19 -104.2(5) . . . . ?
C20 P2 C14 C19 133.5(4) . . . . ?
C1 P2 C14 C19 16.5(5) . . . . ?
N1 P2 C14 C15 81.1(5) . . . . ?
C20 P2 C14 C15 -41.2(5) . . . . ?
C1 P2 C14 C15 -158.2(4) . . . . ?
C19 C14 C15 C16 0.5(9) . . . . ?
P2 C14 C15 C16 175.3(5) . . . . ?
C14 C15 C16 C17 -1.8(9) . . . . ?
C15 C16 C17 C18 1.6(9) . . . . ?
C16 C17 C18 C19 -0.1(9) . . . . ?
C15 C14 C19 C18 1.0(8) . . . . ?
P2 C14 C19 C18 -173.7(4) . . . . ?
C17 C18 C19 C14 -1.2(9) . . . . ?
N1 P2 C20 C25 -8.5(4) . . . . ?
C14 P2 C20 C25 119.3(4) . . . . ?
C1 P2 C20 C25 -122.4(4) . . . . ?
N1 P2 C20 C21 170.5(3) . . . . ?
C14 P2 C20 C21 -61.7(4) . . . . ?
C1 P2 C20 C21 56.6(4) . . . . ?
C25 C20 C21 C22 2.1(6) . . . . ?
P2 C20 C21 C22 -177.0(3) . . . . ?
C20 C21 C22 C23 -1.5(7) . . . . ?
C21 C22 C23 C24 0.1(7) . . . . ?
C22 C23 C24 C25 0.7(7) . . . . ?
C21 C20 C25 C24 -1.2(6) . . . . ?
P2 C20 C25 C24 177.8(3) . . . . ?
C23 C24 C25 C20 -0.2(7) . . . . ?
C32 P1 C26 C31 54.7(4) . . . . ?
C1 P1 C26 C31 -56.7(4) . . . . ?
Pd1 P1 C26 C31 -171.6(3) . . . . ?
C32 P1 C26 C27 -130.2(4) . . . . ?
C1 P1 C26 C27 118.4(4) . . . . ?
Pd1 P1 C26 C27 3.5(4) . . . . ?
C31 C26 C27 C28 2.1(7) . . . . ?
P1 C26 C27 C28 -172.9(4) . . . . ?
C26 C27 C28 C29 -0.4(7) . . . . ?
C27 C28 C29 C30 -1.1(8) . . . . ?
C28 C29 C30 C31 1.0(8) . . . . ?
C29 C30 C31 C26 0.7(7) . . . . ?
C27 C26 C31 C30 -2.3(7) . . . . ?
P1 C26 C31 C30 173.0(4) . . . . ?
C26 P1 C32 C33 48.5(5) . . . . ?
C1 P1 C32 C33 156.9(4) . . . . ?
Pd1 P1 C32 C33 -83.0(5) . . . . ?
C26 P1 C32 C37 -132.6(5) . . . . ?
C1 P1 C32 C37 -24.2(5) . . . . ?
Pd1 P1 C32 C37 95.8(4) . . . . ?
C37 C32 C33 C34 1.3(9) . . . . ?
P1 C32 C33 C34 -179.8(5) . . . . ?
C32 C33 C34 C35 -1.7(10) . . . . ?
C33 C34 C35 C36 0.9(10) . . . . ?
C34 C35 C36 C37 0.2(10) . . . . ?
C35 C36 C37 C32 -0.5(9) . . . . ?
C33 C32 C37 C36 -0.2(8) . . . . ?
P1 C32 C37 C36 -179.1(4) . . . . ?
